data_1574204
loop_
_publ_author_name
'Curran, Dara T.'
'Szyd\/lo, Marcin'
'M\"uller-Bunz, Helge'
'Nikitin, Kirill'
'Byrne, Peter A.'

_publ_section_title
;
 Direct synthesis of ethers from alcohols &amp; aldehydes enabled by an
 oxocarbenium ion interception strategy
;
_journal_issue 16
_journal_name_full 'Chemical Science'
_journal_page_first 6991
_journal_page_last 7003
_journal_paper_doi 10.1039/D4SC06203E
_journal_volume 16
_journal_year 2025
_chemical_formula_moiety 'C28 H25 Cl3 O P, C F3 O3 S'
_chemical_formula_sum 'C29 H25 Cl3 F3 O4 P S'
_chemical_formula_weight 663.87
_space_group_IT_number 14
_space_group_name_Hall '-P 2yn'
_space_group_name_H-M_alt 'P 1 21/n 1'
_symmetry_cell_setting monoclinic
_symmetry_space_group_name_Hall '-P 2yn'
_symmetry_space_group_name_H-M 'P 1 21/n 1'
_atom_sites_solution_hydrogens geom
_atom_sites_solution_primary direct
_atom_sites_solution_secondary difmap
_audit_creation_method SHELXL-97
_audit_update_record
;
2024-07-26 deposited with the CCDC.	2025-03-24 downloaded from the CCDC.
;
_cell_angle_alpha 90.00
_cell_angle_beta 95.9804(6)
_cell_angle_gamma 90.00
_cell_formula_units_Z 4
_cell_length_a 9.49648(7)
_cell_length_b 16.70850(12)
_cell_length_c 18.79840(13)
_cell_measurement_reflns_used 29976
_cell_measurement_temperature 100(2)
_cell_measurement_theta_max 76.3960
_cell_measurement_theta_min 3.5200
_cell_volume 2966.55(4)
_computing_cell_refinement
; 
CrysAlisPro, Agilent Technologies, 
Version 1.171.36.24a (release 19-12-2012 CrysAlis171 .NET) 
(compiled Dec 19 2012,11:08:27) 
;
_computing_data_collection
; 
CrysAlisPro, Agilent Technologies, 
Version 1.171.36.24a (release 19-12-2012 CrysAlis171 .NET) 
(compiled Dec 19 2012,11:08:27) 
;
_computing_data_reduction
; 
CrysAlisPro, Agilent Technologies, 
Version 1.171.36.24a (release 19-12-2012 CrysAlis171 .NET) 
(compiled Dec 19 2012,11:08:27) 
;
_computing_structure_refinement 'SHELXL-97 (Sheldrick, 2008)'
_computing_structure_solution 'SHELXS-97 (Sheldrick, 2008)'
_diffrn_ambient_temperature 100(2)
_diffrn_detector_area_resol_mean 10.3196
_diffrn_measured_fraction_theta_full 0.996
_diffrn_measured_fraction_theta_max 0.996
_diffrn_measurement_device_type 'SuperNova, Dual, Cu at zero, Atlas'
_diffrn_measurement_method '\w scans'
_diffrn_radiation_monochromator mirror
_diffrn_radiation_source 'SuperNova (Cu) X-ray Source'
_diffrn_radiation_type CuK\a
_diffrn_radiation_wavelength 1.54184
_diffrn_reflns_av_R_equivalents 0.0295
_diffrn_reflns_av_sigmaI/netI 0.0128
_diffrn_reflns_limit_h_max 11
_diffrn_reflns_limit_h_min -11
_diffrn_reflns_limit_k_max 20
_diffrn_reflns_limit_k_min -20
_diffrn_reflns_limit_l_max 23
_diffrn_reflns_limit_l_min -23
_diffrn_reflns_number 61025
_diffrn_reflns_theta_full 76.61
_diffrn_reflns_theta_max 76.61
_diffrn_reflns_theta_min 3.55
_exptl_absorpt_coefficient_mu 4.437
_exptl_absorpt_correction_T_max 0.825
_exptl_absorpt_correction_T_min 0.720
_exptl_absorpt_correction_type analytical
_exptl_absorpt_process_details
; 
CrysAlisPro, Agilent Technologies, 
Version 1.171.36.24a (release 19-12-2012 CrysAlis171 .NET) 
(compiled Dec 19 2012,11:08:27) 
Analytical numeric absorption correction using a multifaceted crystal 
model based on expressions derived by R.C. Clark & J.S. Reid. 
(Clark, R. C. & Reid, J. S. (1995). Acta Cryst. A51, 887-897) 
;
_exptl_crystal_colour colourless
_exptl_crystal_density_diffrn 1.486
_exptl_crystal_density_method 'not measured'
_exptl_crystal_description block
_exptl_crystal_F_000 1360
_exptl_crystal_size_max 0.0989
_exptl_crystal_size_mid 0.0748
_exptl_crystal_size_min 0.0555
_refine_diff_density_max 1.119
_refine_diff_density_min -0.810
_refine_diff_density_rms 0.061
_refine_ls_extinction_method none
_refine_ls_goodness_of_fit_ref 1.045
_refine_ls_hydrogen_treatment constr
_refine_ls_matrix_type full
_refine_ls_number_parameters 372
_refine_ls_number_reflns 6205
_refine_ls_number_restraints 0
_refine_ls_restrained_S_all 1.045
_refine_ls_R_factor_all 0.0418
_refine_ls_R_factor_gt 0.0400
_refine_ls_shift/su_max 0.001
_refine_ls_shift/su_mean 0.000
_refine_ls_structure_factor_coef Fsqd
_refine_ls_weighting_details 'calc w=1/[\s^2^(Fo^2^)+(0.0509P)^2^+3.1540P] where P=(Fo^2^+2Fc^2^)/3'
_refine_ls_weighting_scheme calc
_refine_ls_wR_factor_gt 0.1044
_refine_ls_wR_factor_ref 0.1059
_reflns_number_gt 5869
_reflns_number_total 6205
_reflns_threshold_expression I>2\s(I)
_cod_data_source_file d4sc06203e2.cif
_cod_data_source_block nik46
_cod_depositor_comments 'Adding full bibliography for 1574203--1574204.cif.'
_cod_original_cell_volume 2966.54(4)
_cod_original_sg_symbol_H-M 'P 21/n'
_cod_database_code 1574204

loop_
_symmetry_equiv_pos_as_xyz
'x, y, z'
'-x+1/2, y+1/2, -z+1/2'
'-x, -y, -z'
'x-1/2, -y-1/2, z-1/2'

loop_
_atom_site_label
_atom_site_type_symbol
_atom_site_fract_x
_atom_site_fract_y
_atom_site_fract_z
_atom_site_U_iso_or_equiv
_atom_site_adp_type
_atom_site_occupancy
_atom_site_symmetry_multiplicity
_atom_site_calc_flag
_atom_site_refinement_flags
_atom_site_disorder_assembly
_atom_site_disorder_group
P P 0.62340(5) 0.25653(3) 0.25051(2) 0.02188(11) Uani 1 1 d . . .
C1 C 0.4520(2) 0.24816(11) 0.28876(10) 0.0240(4) Uani 1 1 d . . .
H1 H 0.3770 0.2340 0.2494 0.029 Uiso 1 1 calc R . .
O1 O 0.47158(15) 0.18236(8) 0.33599(7) 0.0258(3) Uani 1 1 d . . .
C2 C 0.3564(2) 0.12416(13) 0.33210(12) 0.0314(4) Uani 1 1 d . . .
H2 H 0.3278 0.1106 0.2808 0.038 Uiso 1 1 calc R . .
C3 C 0.2314(3) 0.15681(18) 0.36427(18) 0.0527(7) Uani 1 1 d . . .
H3A H 0.2595 0.1721 0.4141 0.079 Uiso 1 1 calc R . .
H3B H 0.1572 0.1159 0.3627 0.079 Uiso 1 1 calc R . .
H3C H 0.1953 0.2039 0.3372 0.079 Uiso 1 1 calc R . .
C4 C 0.4190(3) 0.05078(15) 0.37012(17) 0.0507(7) Uani 1 1 d . . .
H4A H 0.4995 0.0318 0.3462 0.076 Uiso 1 1 calc R . .
H4B H 0.3469 0.0087 0.3689 0.076 Uiso 1 1 calc R . .
H4C H 0.4510 0.0643 0.4199 0.076 Uiso 1 1 calc R . .
C5 C 0.4120(2) 0.32641(12) 0.32185(11) 0.0252(4) Uani 1 1 d . . .
C6 C 0.3390(2) 0.38363(13) 0.27813(12) 0.0309(4) Uani 1 1 d . . .
H6 H 0.3113 0.3721 0.2292 0.037 Uiso 1 1 calc R . .
C7 C 0.3070(2) 0.45748(14) 0.30650(13) 0.0365(5) Uani 1 1 d . . .
H7 H 0.2590 0.4968 0.2766 0.044 Uiso 1 1 calc R . .
C8 C 0.3450(2) 0.47407(13) 0.37850(13) 0.0350(5) Uani 1 1 d . . .
H8 H 0.3225 0.5244 0.3979 0.042 Uiso 1 1 calc R . .
C9 C 0.4155(2) 0.41691(13) 0.42152(12) 0.0321(4) Uani 1 1 d . . .
H9 H 0.4408 0.4280 0.4708 0.039 Uiso 1 1 calc R . .
C10 C 0.4500(2) 0.34314(13) 0.39371(11) 0.0279(4) Uani 1 1 d . . .
H10 H 0.4992 0.3043 0.4237 0.034 Uiso 1 1 calc R . .
C11 C 0.7681(2) 0.27145(12) 0.31867(10) 0.0234(4) Uani 1 1 d . . .
C12 C 0.8869(2) 0.31360(13) 0.30061(10) 0.0281(4) Uani 1 1 d . . .
H12 H 0.8894 0.3328 0.2532 0.034 Uiso 1 1 calc R . .
C13 C 1.0001(2) 0.32730(13) 0.35123(11) 0.0291(4) Uani 1 1 d . . .
H13 H 1.0812 0.3552 0.3389 0.035 Uiso 1 1 calc R . .
C14 C 0.9936(2) 0.29964(12) 0.42047(10) 0.0247(4) Uani 1 1 d . . .
Cl1 Cl 1.13309(5) 0.32125(3) 0.48429(3) 0.03486(13) Uani 1 1 d . . .
C15 C 0.8788(2) 0.25661(12) 0.43961(10) 0.0251(4) Uani 1 1 d . . .
H15 H 0.8773 0.2375 0.4871 0.030 Uiso 1 1 calc R . .
C16 C 0.7660(2) 0.24181(11) 0.38828(10) 0.0243(4) Uani 1 1 d . . .
H16 H 0.6872 0.2115 0.4003 0.029 Uiso 1 1 calc R . .
C17 C 0.6505(2) 0.16678(11) 0.20089(9) 0.0217(4) Uani 1 1 d . . .
C18 C 0.5362(2) 0.12111(12) 0.17062(11) 0.0266(4) Uani 1 1 d . . .
H18 H 0.4425 0.1347 0.1797 0.032 Uiso 1 1 calc R . .
C19 C 0.5591(2) 0.05612(12) 0.12747(11) 0.0287(4) Uani 1 1 d . . .
H19 H 0.4819 0.0243 0.1076 0.034 Uiso 1 1 calc R . .
C20 C 0.6965(2) 0.03810(11) 0.11369(10) 0.0255(4) Uani 1 1 d . . .
Cl2 Cl 0.72386(6) -0.04003(3) 0.05638(3) 0.03296(13) Uani 1 1 d . . .
C21 C 0.8108(2) 0.08231(12) 0.14349(10) 0.0260(4) Uani 1 1 d . . .
H21 H 0.9041 0.0687 0.1339 0.031 Uiso 1 1 calc R . .
C22 C 0.7881(2) 0.14670(12) 0.18749(10) 0.0244(4) Uani 1 1 d . . .
H22 H 0.8661 0.1771 0.2085 0.029 Uiso 1 1 calc R . .
C23 C 0.6254(2) 0.34077(12) 0.19098(10) 0.0237(4) Uani 1 1 d . . .
C24 C 0.6439(2) 0.41849(13) 0.21770(12) 0.0325(4) Uani 1 1 d . . .
H24 H 0.6479 0.4279 0.2677 0.039 Uiso 1 1 calc R . .
C25 C 0.6564(3) 0.48155(14) 0.17132(13) 0.0390(5) Uani 1 1 d . . .
H25 H 0.6683 0.5346 0.1891 0.047 Uiso 1 1 calc R . .
C26 C 0.6512(3) 0.46644(13) 0.09817(13) 0.0352(5) Uani 1 1 d . . .
Cl3 Cl 0.67530(8) 0.54442(4) 0.03945(4) 0.05184(18) Uani 1 1 d . . .
C27 C 0.6286(2) 0.39059(13) 0.07101(11) 0.0313(4) Uani 1 1 d . . .
H27 H 0.6221 0.3816 0.0209 0.038 Uiso 1 1 calc R . .
C28 C 0.6155(2) 0.32751(12) 0.11767(10) 0.0263(4) Uani 1 1 d . . .
H28 H 0.5997 0.2749 0.0994 0.032 Uiso 1 1 calc R . .
O2 O 0.13501(19) 0.19017(11) 0.17744(9) 0.0435(4) Uani 1 1 d . . .
O3 O 0.1596(2) 0.16717(10) 0.05140(9) 0.0419(4) Uani 1 1 d . . .
O4 O 0.30359(16) 0.26724(11) 0.11776(9) 0.0389(4) Uani 1 1 d . . .
S S 0.17445(5) 0.22151(3) 0.11079(3) 0.02798(12) Uani 1 1 d . . .
C29 C 0.0400(2) 0.29679(14) 0.08525(12) 0.0335(5) Uani 1 1 d . . .
F1 F 0.06718(17) 0.33564(9) 0.02633(8) 0.0502(4) Uani 1 1 d . . .
F2 F 0.03210(19) 0.35070(10) 0.13695(9) 0.0566(4) Uani 1 1 d . . .
F3 F -0.08777(15) 0.26381(11) 0.07173(10) 0.0557(4) Uani 1 1 d . . .

loop_
_atom_site_aniso_label
_atom_site_aniso_U_11
_atom_site_aniso_U_22
_atom_site_aniso_U_33
_atom_site_aniso_U_23
_atom_site_aniso_U_13
_atom_site_aniso_U_12
P 0.0239(2) 0.0228(2) 0.0189(2) -0.00245(17) 0.00216(17) 0.00263(17)
C1 0.0252(9) 0.0250(9) 0.0219(9) -0.0005(7) 0.0024(7) 0.0021(7)
O1 0.0270(7) 0.0233(7) 0.0268(7) 0.0022(5) 0.0017(5) -0.0008(5)
C2 0.0355(11) 0.0277(10) 0.0310(10) -0.0019(8) 0.0027(8) -0.0059(8)
C3 0.0413(14) 0.0486(15) 0.0713(19) 0.0049(14) 0.0209(13) -0.0067(12)
C4 0.0537(16) 0.0294(12) 0.0672(18) 0.0117(12) -0.0019(13) -0.0050(11)
C5 0.0246(9) 0.0256(9) 0.0263(9) -0.0013(7) 0.0066(7) 0.0013(7)
C6 0.0315(10) 0.0323(11) 0.0295(10) 0.0022(8) 0.0056(8) 0.0050(8)
C7 0.0371(12) 0.0293(11) 0.0445(13) 0.0065(9) 0.0106(10) 0.0085(9)
C8 0.0336(11) 0.0252(10) 0.0488(13) -0.0059(9) 0.0174(10) -0.0014(8)
C9 0.0330(11) 0.0316(11) 0.0334(11) -0.0088(9) 0.0110(9) -0.0033(8)
C10 0.0289(10) 0.0289(10) 0.0266(10) -0.0022(8) 0.0057(8) 0.0009(8)
C11 0.0245(9) 0.0251(9) 0.0203(9) -0.0030(7) 0.0012(7) 0.0035(7)
C12 0.0284(10) 0.0369(11) 0.0197(9) 0.0008(8) 0.0054(7) 0.0016(8)
C13 0.0251(9) 0.0369(11) 0.0261(10) 0.0019(8) 0.0065(8) -0.0034(8)
C14 0.0230(9) 0.0287(10) 0.0220(9) -0.0018(7) 0.0011(7) 0.0000(7)
Cl1 0.0296(2) 0.0474(3) 0.0264(2) 0.0010(2) -0.00275(18) -0.0104(2)
C15 0.0251(9) 0.0288(10) 0.0218(9) 0.0041(7) 0.0035(7) 0.0013(7)
C16 0.0236(9) 0.0239(9) 0.0254(9) 0.0017(7) 0.0023(7) 0.0011(7)
C17 0.0269(9) 0.0209(9) 0.0175(8) 0.0005(7) 0.0037(7) 0.0028(7)
C18 0.0261(9) 0.0269(10) 0.0277(10) -0.0034(8) 0.0065(7) 0.0016(8)
C19 0.0299(10) 0.0256(10) 0.0313(10) -0.0051(8) 0.0059(8) -0.0027(8)
C20 0.0350(10) 0.0185(9) 0.0245(9) 0.0003(7) 0.0092(8) 0.0015(7)
Cl2 0.0401(3) 0.0234(2) 0.0375(3) -0.00882(19) 0.0141(2) -0.00087(19)
C21 0.0272(9) 0.0244(9) 0.0273(9) 0.0004(7) 0.0078(7) 0.0049(7)
C22 0.0251(9) 0.0245(9) 0.0241(9) -0.0012(7) 0.0040(7) 0.0022(7)
C23 0.0252(9) 0.0236(9) 0.0221(9) 0.0013(7) 0.0011(7) 0.0009(7)
C24 0.0413(12) 0.0279(10) 0.0275(10) -0.0046(8) 0.0004(9) 0.0006(9)
C25 0.0501(14) 0.0234(10) 0.0418(13) -0.0031(9) -0.0028(10) -0.0028(9)
C26 0.0400(12) 0.0276(11) 0.0364(11) 0.0084(9) -0.0034(9) -0.0025(9)
Cl3 0.0706(4) 0.0335(3) 0.0487(3) 0.0151(2) -0.0066(3) -0.0123(3)
C27 0.0392(11) 0.0299(10) 0.0239(9) 0.0027(8) -0.0013(8) -0.0021(9)
C28 0.0297(10) 0.0251(9) 0.0233(9) -0.0003(7) -0.0005(7) -0.0003(8)
O2 0.0493(10) 0.0511(10) 0.0293(8) 0.0125(7) 0.0007(7) -0.0044(8)
O3 0.0570(11) 0.0317(8) 0.0356(9) -0.0083(7) -0.0012(7) 0.0012(7)
O4 0.0270(8) 0.0524(10) 0.0366(8) -0.0052(7) 0.0002(6) -0.0068(7)
S 0.0298(2) 0.0298(3) 0.0235(2) -0.00028(18) -0.00100(18) -0.00104(19)
C29 0.0327(11) 0.0350(11) 0.0335(11) 0.0022(9) 0.0066(9) 0.0000(9)
F1 0.0588(9) 0.0464(8) 0.0461(8) 0.0212(7) 0.0095(7) 0.0087(7)
F2 0.0703(11) 0.0437(9) 0.0589(10) -0.0100(7) 0.0207(8) 0.0142(8)
F3 0.0270(7) 0.0674(11) 0.0713(11) 0.0120(9) -0.0014(7) -0.0015(7)

loop_
_atom_type_symbol
_atom_type_description
_atom_type_scat_dispersion_real
_atom_type_scat_dispersion_imag
_atom_type_scat_source
C C 0.0181 0.0091 'International Tables Vol C Tables 4.2.6.8 and 6.1.1.4'
H H 0.0000 0.0000 'International Tables Vol C Tables 4.2.6.8 and 6.1.1.4'
O O 0.0492 0.0322 'International Tables Vol C Tables 4.2.6.8 and 6.1.1.4'
F F 0.0727 0.0534 'International Tables Vol C Tables 4.2.6.8 and 6.1.1.4'
P P 0.2955 0.4335 'International Tables Vol C Tables 4.2.6.8 and 6.1.1.4'
S S 0.3331 0.5567 'International Tables Vol C Tables 4.2.6.8 and 6.1.1.4'
Cl Cl 0.3639 0.7018 'International Tables Vol C Tables 4.2.6.8 and 6.1.1.4'

loop_
_geom_angle_atom_site_label_1
_geom_angle_atom_site_label_2
_geom_angle_atom_site_label_3
_geom_angle
_geom_angle_site_symmetry_1
_geom_angle_site_symmetry_3
_geom_angle_publ_flag
C11 P C17 110.21(9) . . ?
C11 P C23 106.14(9) . . ?
C17 P C23 108.56(9) . . ?
C11 P C1 111.82(9) . . ?
C17 P C1 108.51(9) . . ?
C23 P C1 111.55(9) . . ?
O1 C1 C5 115.85(16) . . ?
O1 C1 P 103.86(12) . . ?
C5 C1 P 111.27(13) . . ?
O1 C1 H1 108.5 . . ?
C5 C1 H1 108.5 . . ?
P C1 H1 108.5 . . ?
C1 O1 C2 115.98(15) . . ?
O1 C2 C3 111.12(19) . . ?
O1 C2 C4 105.15(18) . . ?
C3 C2 C4 113.3(2) . . ?
O1 C2 H2 109.0 . . ?
C3 C2 H2 109.0 . . ?
C4 C2 H2 109.0 . . ?
C2 C3 H3A 109.5 . . ?
C2 C3 H3B 109.5 . . ?
H3A C3 H3B 109.5 . . ?
C2 C3 H3C 109.5 . . ?
H3A C3 H3C 109.5 . . ?
H3B C3 H3C 109.5 . . ?
C2 C4 H4A 109.5 . . ?
C2 C4 H4B 109.5 . . ?
H4A C4 H4B 109.5 . . ?
C2 C4 H4C 109.5 . . ?
H4A C4 H4C 109.5 . . ?
H4B C4 H4C 109.5 . . ?
C10 C5 C6 119.77(19) . . ?
C10 C5 C1 121.51(18) . . ?
C6 C5 C1 118.69(18) . . ?
C7 C6 C5 119.8(2) . . ?
C7 C6 H6 120.1 . . ?
C5 C6 H6 120.1 . . ?
C6 C7 C8 120.3(2) . . ?
C6 C7 H7 119.8 . . ?
C8 C7 H7 119.8 . . ?
C9 C8 C7 119.6(2) . . ?
C9 C8 H8 120.2 . . ?
C7 C8 H8 120.2 . . ?
C8 C9 C10 120.8(2) . . ?
C8 C9 H9 119.6 . . ?
C10 C9 H9 119.6 . . ?
C5 C10 C9 119.8(2) . . ?
C5 C10 H10 120.1 . . ?
C9 C10 H10 120.1 . . ?
C12 C11 C16 119.62(18) . . ?
C12 C11 P 118.18(15) . . ?
C16 C11 P 122.19(15) . . ?
C13 C12 C11 120.37(18) . . ?
C13 C12 H12 119.8 . . ?
C11 C12 H12 119.8 . . ?
C12 C13 C14 118.96(18) . . ?
C12 C13 H13 120.5 . . ?
C14 C13 H13 120.5 . . ?
C15 C14 C13 121.99(18) . . ?
C15 C14 Cl1 119.67(15) . . ?
C13 C14 Cl1 118.34(15) . . ?
C14 C15 C16 118.92(18) . . ?
C14 C15 H15 120.5 . . ?
C16 C15 H15 120.5 . . ?
C15 C16 C11 120.09(18) . . ?
C15 C16 H16 120.0 . . ?
C11 C16 H16 120.0 . . ?
C22 C17 C18 119.77(17) . . ?
C22 C17 P 118.73(15) . . ?
C18 C17 P 121.27(14) . . ?
C19 C18 C17 120.21(18) . . ?
C19 C18 H18 119.9 . . ?
C17 C18 H18 119.9 . . ?
C18 C19 C20 119.11(19) . . ?
C18 C19 H19 120.4 . . ?
C20 C19 H19 120.4 . . ?
C21 C20 C19 121.45(18) . . ?
C21 C20 Cl2 119.55(15) . . ?
C19 C20 Cl2 118.99(16) . . ?
C20 C21 C22 119.44(18) . . ?
C20 C21 H21 120.3 . . ?
C22 C21 H21 120.3 . . ?
C21 C22 C17 120.00(18) . . ?
C21 C22 H22 120.0 . . ?
C17 C22 H22 120.0 . . ?
C28 C23 C24 119.86(18) . . ?
C28 C23 P 119.22(15) . . ?
C24 C23 P 120.84(15) . . ?
C25 C24 C23 119.9(2) . . ?
C25 C24 H24 120.1 . . ?
C23 C24 H24 120.1 . . ?
C24 C25 C26 119.2(2) . . ?
C24 C25 H25 120.4 . . ?
C26 C25 H25 120.4 . . ?
C27 C26 C25 121.4(2) . . ?
C27 C26 Cl3 118.75(18) . . ?
C25 C26 Cl3 119.82(18) . . ?
C26 C27 C28 119.1(2) . . ?
C26 C27 H27 120.4 . . ?
C28 C27 H27 120.4 . . ?
C27 C28 C23 120.37(19) . . ?
C27 C28 H28 119.8 . . ?
C23 C28 H28 119.8 . . ?
O3 S O4 114.87(11) . . ?
O3 S O2 115.64(11) . . ?
O4 S O2 114.16(10) . . ?
O3 S C29 102.87(11) . . ?
O4 S C29 102.98(11) . . ?
O2 S C29 103.97(11) . . ?
F1 C29 F3 107.11(19) . . ?
F1 C29 F2 107.91(19) . . ?
F3 C29 F2 107.40(19) . . ?
F1 C29 S 111.39(15) . . ?
F3 C29 S 111.35(16) . . ?
F2 C29 S 111.47(16) . . ?

loop_
_geom_bond_atom_site_label_1
_geom_bond_atom_site_label_2
_geom_bond_distance
_geom_bond_site_symmetry_2
_geom_bond_publ_flag
P C11 1.796(2) . ?
P C17 1.7986(19) . ?
P C23 1.800(2) . ?
P C1 1.852(2) . ?
C1 O1 1.413(2) . ?
C1 C5 1.513(3) . ?
C1 H1 1.0000 . ?
O1 C2 1.460(2) . ?
C2 C3 1.491(3) . ?
C2 C4 1.510(3) . ?
C2 H2 1.0000 . ?
C3 H3A 0.9800 . ?
C3 H3B 0.9800 . ?
C3 H3C 0.9800 . ?
C4 H4A 0.9800 . ?
C4 H4B 0.9800 . ?
C4 H4C 0.9800 . ?
C5 C10 1.390(3) . ?
C5 C6 1.397(3) . ?
C6 C7 1.390(3) . ?
C6 H6 0.9500 . ?
C7 C8 1.392(3) . ?
C7 H7 0.9500 . ?
C8 C9 1.379(3) . ?
C8 H8 0.9500 . ?
C9 C10 1.391(3) . ?
C9 H9 0.9500 . ?
C10 H10 0.9500 . ?
C11 C12 1.401(3) . ?
C11 C16 1.401(3) . ?
C12 C13 1.378(3) . ?
C12 H12 0.9500 . ?
C13 C14 1.389(3) . ?
C13 H13 0.9500 . ?
C14 C15 1.384(3) . ?
C14 Cl1 1.730(2) . ?
C15 C16 1.387(3) . ?
C15 H15 0.9500 . ?
C16 H16 0.9500 . ?
C17 C22 1.397(3) . ?
C17 C18 1.398(3) . ?
C18 C19 1.386(3) . ?
C18 H18 0.9500 . ?
C19 C20 1.390(3) . ?
C19 H19 0.9500 . ?
C20 C21 1.382(3) . ?
C20 Cl2 1.7294(19) . ?
C21 C22 1.388(3) . ?
C21 H21 0.9500 . ?
C22 H22 0.9500 . ?
C23 C28 1.389(3) . ?
C23 C24 1.397(3) . ?
C24 C25 1.380(3) . ?
C24 H24 0.9500 . ?
C25 C26 1.394(3) . ?
C25 H25 0.9500 . ?
C26 C27 1.375(3) . ?
C26 Cl3 1.738(2) . ?
C27 C28 1.385(3) . ?
C27 H27 0.9500 . ?
C28 H28 0.9500 . ?
O2 S 1.4430(16) . ?
O3 S 1.4344(16) . ?
O4 S 1.4393(16) . ?
S C29 1.821(2) . ?
C29 F1 1.332(3) . ?
C29 F3 1.333(3) . ?
C29 F2 1.333(3) . ?

loop_
_geom_torsion_atom_site_label_1
_geom_torsion_atom_site_label_2
_geom_torsion_atom_site_label_3
_geom_torsion_atom_site_label_4
_geom_torsion
_geom_torsion_site_symmetry_1
_geom_torsion_site_symmetry_2
_geom_torsion_site_symmetry_3
_geom_torsion_site_symmetry_4
_geom_torsion_publ_flag
C11 P C1 O1 -58.58(14) . . . . ?
C17 P C1 O1 63.18(14) . . . . ?
C23 P C1 O1 -177.28(11) . . . . ?
C11 P C1 C5 66.73(16) . . . . ?
C17 P C1 C5 -171.50(13) . . . . ?
C23 P C1 C5 -51.96(16) . . . . ?
C5 C1 O1 C2 103.30(19) . . . . ?
P C1 O1 C2 -134.37(14) . . . . ?
C1 O1 C2 C3 -73.0(2) . . . . ?
C1 O1 C2 C4 164.05(19) . . . . ?
O1 C1 C5 C10 26.6(3) . . . . ?
P C1 C5 C10 -91.7(2) . . . . ?
O1 C1 C5 C6 -155.31(18) . . . . ?
P C1 C5 C6 86.4(2) . . . . ?
C10 C5 C6 C7 1.2(3) . . . . ?
C1 C5 C6 C7 -176.92(19) . . . . ?
C5 C6 C7 C8 -1.2(3) . . . . ?
C6 C7 C8 C9 0.4(3) . . . . ?
C7 C8 C9 C10 0.5(3) . . . . ?
C6 C5 C10 C9 -0.3(3) . . . . ?
C1 C5 C10 C9 177.74(18) . . . . ?
C8 C9 C10 C5 -0.5(3) . . . . ?
C17 P C11 C12 87.78(17) . . . . ?
C23 P C11 C12 -29.58(18) . . . . ?
C1 P C11 C12 -151.44(15) . . . . ?
C17 P C11 C16 -91.60(17) . . . . ?
C23 P C11 C16 151.03(16) . . . . ?
C1 P C11 C16 29.18(19) . . . . ?
C16 C11 C12 C13 -1.3(3) . . . . ?
P C11 C12 C13 179.35(16) . . . . ?
C11 C12 C13 C14 -0.9(3) . . . . ?
C12 C13 C14 C15 2.1(3) . . . . ?
C12 C13 C14 Cl1 -177.15(16) . . . . ?
C13 C14 C15 C16 -1.0(3) . . . . ?
Cl1 C14 C15 C16 178.15(15) . . . . ?
C14 C15 C16 C11 -1.1(3) . . . . ?
C12 C11 C16 C15 2.3(3) . . . . ?
P C11 C16 C15 -178.36(15) . . . . ?
C11 P C17 C22 -36.13(18) . . . . ?
C23 P C17 C22 79.73(17) . . . . ?
C1 P C17 C22 -158.87(15) . . . . ?
C11 P C17 C18 149.42(16) . . . . ?
C23 P C17 C18 -94.72(17) . . . . ?
C1 P C17 C18 26.68(18) . . . . ?
C22 C17 C18 C19 0.0(3) . . . . ?
P C17 C18 C19 174.42(16) . . . . ?
C17 C18 C19 C20 -1.3(3) . . . . ?
C18 C19 C20 C21 1.7(3) . . . . ?
C18 C19 C20 Cl2 -176.90(16) . . . . ?
C19 C20 C21 C22 -0.8(3) . . . . ?
Cl2 C20 C21 C22 177.77(15) . . . . ?
C20 C21 C22 C17 -0.5(3) . . . . ?
C18 C17 C22 C21 0.9(3) . . . . ?
P C17 C22 C21 -173.67(15) . . . . ?
C11 P C23 C28 132.07(16) . . . . ?
C17 P C23 C28 13.61(19) . . . . ?
C1 P C23 C28 -105.90(17) . . . . ?
C11 P C23 C24 -44.69(19) . . . . ?
C17 P C23 C24 -163.15(17) . . . . ?
C1 P C23 C24 77.34(19) . . . . ?
C28 C23 C24 C25 -1.9(3) . . . . ?
P C23 C24 C25 174.88(18) . . . . ?
C23 C24 C25 C26 -0.4(4) . . . . ?
C24 C25 C26 C27 2.5(4) . . . . ?
C24 C25 C26 Cl3 -176.88(19) . . . . ?
C25 C26 C27 C28 -2.2(4) . . . . ?
Cl3 C26 C27 C28 177.18(17) . . . . ?
C26 C27 C28 C23 -0.1(3) . . . . ?
C24 C23 C28 C27 2.2(3) . . . . ?
P C23 C28 C27 -174.64(16) . . . . ?
O3 S C29 F1 -63.28(19) . . . . ?
O4 S C29 F1 56.42(18) . . . . ?
O2 S C29 F1 175.77(16) . . . . ?
O3 S C29 F3 56.22(18) . . . . ?
O4 S C29 F3 175.91(16) . . . . ?
O2 S C29 F3 -64.73(18) . . . . ?
O3 S C29 F2 176.14(16) . . . . ?
O4 S C29 F2 -64.17(18) . . . . ?
O2 S C29 F2 55.19(18) . . . . ?
